data_7052221
loop_
_publ_author_name
'Aaker\"oy, Christer B.'
'Scott, Benjamin M. T.'
'Desper, John'

_publ_section_title
;
 How robust is the hydrogen-bonded amide &#x2018;ladder&#x2019; motif?
;
_journal_issue 12
_journal_name_full 'New Journal of Chemistry'
_journal_page_first 2044
_journal_paper_doi 10.1039/b715610c
_journal_volume 31
_journal_year 2007
_chemical_formula_moiety 'C13 H15 N3 O'
_chemical_formula_sum 'C13 H15 N3 O'
_chemical_formula_weight 229.28
_chemical_name_common 'BS-3-92-4 3-((3,5-dimethylpyrazol-1-yl)methyl)benzamide'
_chemical_name_systematic
;
BS-3-92-4 3-[(3,5-dimethylpyrazol-1-yl)methyl]benzamide
;
_space_group_IT_number 2
_symmetry_cell_setting triclinic
_symmetry_space_group_name_Hall '-P 1'
_symmetry_space_group_name_H-M 'P -1'
_atom_sites_solution_hydrogens geom
_atom_sites_solution_primary direct
_atom_sites_solution_secondary difmap
_audit_creation_method SHELXL-97
_cell_angle_alpha 97.253(2)
_cell_angle_beta 106.060(2)
_cell_angle_gamma 109.335(2)
_cell_formula_units_Z 2
_cell_length_a 8.0162(4)
_cell_length_b 8.0603(4)
_cell_length_c 10.4542(5)
_cell_measurement_reflns_used 9065
_cell_measurement_temperature 100(2)
_cell_measurement_theta_max 31.45
_cell_measurement_theta_min 2.75
_cell_volume 594.57(5)
_computing_cell_refinement 'Bruker SMART'
_computing_data_collection 'Bruker SMART'
_computing_data_reduction 'Bruker SAINT'
_computing_molecular_graphics 'Bruker SHELXTL'
_computing_publication_material 'Bruker SHELXTL'
_computing_structure_refinement 'SHELXL-97 (Sheldrick, 1997)'
_computing_structure_solution 'SHELXS-97 (Sheldrick, 1990)'
_diffrn_ambient_temperature 100(2)
_diffrn_measured_fraction_theta_full 0.989
_diffrn_measured_fraction_theta_max 0.989
_diffrn_measurement_device_type 'CCD area detector'
_diffrn_measurement_method 'phi and omega scans'
_diffrn_radiation_monochromator graphite
_diffrn_radiation_source 'fine-focus sealed tube'
_diffrn_radiation_type MoK\a
_diffrn_radiation_wavelength 0.71073
_diffrn_reflns_av_R_equivalents 0.0318
_diffrn_reflns_av_sigmaI/netI 0.0266
_diffrn_reflns_limit_h_max 11
_diffrn_reflns_limit_h_min -11
_diffrn_reflns_limit_k_max 11
_diffrn_reflns_limit_k_min -11
_diffrn_reflns_limit_l_max 15
_diffrn_reflns_limit_l_min -14
_diffrn_reflns_number 21375
_diffrn_reflns_theta_full 31.00
_diffrn_reflns_theta_max 31.00
_diffrn_reflns_theta_min 2.09
_exptl_absorpt_coefficient_mu 0.084
_exptl_absorpt_correction_T_max 0.9875
_exptl_absorpt_correction_T_min 0.9793
_exptl_absorpt_correction_type none
_exptl_absorpt_process_details SADABS
_exptl_crystal_colour colourless
_exptl_crystal_density_diffrn 1.281
_exptl_crystal_density_method 'not measured'
_exptl_crystal_description prism
_exptl_crystal_F_000 244
_exptl_crystal_size_max 0.25
_exptl_crystal_size_mid 0.20
_exptl_crystal_size_min 0.15
_refine_diff_density_max 0.478
_refine_diff_density_min -0.251
_refine_diff_density_rms 0.050
_refine_ls_extinction_method none
_refine_ls_goodness_of_fit_ref 1.083
_refine_ls_hydrogen_treatment mixed
_refine_ls_matrix_type full
_refine_ls_number_parameters 162
_refine_ls_number_reflns 3757
_refine_ls_number_restraints 0
_refine_ls_restrained_S_all 1.083
_refine_ls_R_factor_all 0.0556
_refine_ls_R_factor_gt 0.0434
_refine_ls_shift/su_max 0.000
_refine_ls_shift/su_mean 0.000
_refine_ls_structure_factor_coef Fsqd
_refine_ls_weighting_details 'calc w=1/[\s^2^(Fo^2^)+(0.0700P)^2^+0.1000P] where P=(Fo^2^+2Fc^2^)/3'
_refine_ls_weighting_scheme calc
_refine_ls_wR_factor_gt 0.1205
_refine_ls_wR_factor_ref 0.1299
_reflns_number_gt 3010
_reflns_number_total 3757
_reflns_threshold_expression >2sigma(I)
_cod_data_source_file b715610c.txt
_cod_data_source_block 11
_cod_depositor_comments
;
The following automatic conversions were performed:
'_symmetry_cell_setting' value 'Triclinic' changed to 'triclinic'
according to '/home/saulius/struct/CIF-dictionaries/cif_core.dic'
dictionary named 'cif_core.dic' version 2.4.1 from 2010-06-29.

Automatic conversion script
Id: cif_fix_enum 1527 2010-12-29 10:47:43Z saulius 
;
_cod_original_sg_symbol_H-M P-1
_cod_database_code 7052221

loop_
_symmetry_equiv_pos_as_xyz
'x, y, z'
'-x, -y, -z'

loop_
_atom_site_label
_atom_site_type_symbol
_atom_site_fract_x
_atom_site_fract_y
_atom_site_fract_z
_atom_site_U_iso_or_equiv
_atom_site_adp_type
_atom_site_occupancy
_atom_site_symmetry_multiplicity
_atom_site_calc_flag
_atom_site_refinement_flags
_atom_site_disorder_assembly
_atom_site_disorder_group
C11 C 0.50776(13) 0.29422(13) 0.41569(9) 0.01634(19) Uani 1 1 d . . .
C17 C 0.71498(14) 0.36120(14) 0.44063(10) 0.0191(2) Uani 1 1 d . . .
N17 N 0.82663(12) 0.35198(13) 0.55890(9) 0.02161(19) Uani 1 1 d . . .
H17A H 0.953(2) 0.4118(18) 0.5791(14) 0.026 Uiso 1 1 d . . .
H17B H 0.7841(19) 0.3334(18) 0.6313(14) 0.026 Uiso 1 1 d . . .
O17 O 0.77660(11) 0.41894(13) 0.35158(8) 0.0295(2) Uani 1 1 d . . .
C12 C 0.39548(13) 0.33393(13) 0.30537(10) 0.01725(19) Uani 1 1 d . . .
H12 H 0.4519 0.4025 0.2502 0.021 Uiso 1 1 calc R . .
C13 C 0.20265(13) 0.27440(13) 0.27557(10) 0.0182(2) Uani 1 1 d . . .
C14 C 0.12146(14) 0.17611(15) 0.35817(12) 0.0247(2) Uani 1 1 d . . .
H14 H -0.0102 0.1368 0.3396 0.030 Uiso 1 1 calc R . .
C15 C 0.23191(15) 0.13530(16) 0.46732(12) 0.0283(2) Uani 1 1 d . . .
H15 H 0.1753 0.0668 0.5225 0.034 Uiso 1 1 calc R . .
C16 C 0.42479(14) 0.19408(14) 0.49639(11) 0.0214(2) Uani 1 1 d . . .
H16 H 0.5000 0.1659 0.5713 0.026 Uiso 1 1 calc R . .
C18 C 0.07558(14) 0.31228(14) 0.15578(11) 0.0230(2) Uani 1 1 d . . .
H18A H 0.0060 0.1997 0.0819 0.028 Uiso 1 1 calc R . .
H18B H -0.0178 0.3467 0.1857 0.028 Uiso 1 1 calc R . .
N21 N 0.17553(12) 0.45476(11) 0.10082(9) 0.01901(18) Uani 1 1 d . . .
N22 N 0.24208(12) 0.62969(11) 0.17277(8) 0.01890(18) Uani 1 1 d . . .
C23 C 0.33358(14) 0.72696(14) 0.10142(10) 0.0188(2) Uani 1 1 d . . .
C24 C 0.32662(14) 0.61432(14) -0.01569(10) 0.0209(2) Uani 1 1 d . . .
H24 H 0.3811 0.6506 -0.0826 0.025 Uiso 1 1 calc R . .
C25 C 0.22440(14) 0.44036(14) -0.01330(10) 0.0202(2) Uani 1 1 d . . .
C26 C 0.16725(17) 0.26514(16) -0.11215(13) 0.0306(3) Uani 1 1 d . . .
H26A H 0.2161 0.1848 -0.0647 0.046 Uiso 1 1 calc R . .
H26B H 0.2182 0.2870 -0.1863 0.046 Uiso 1 1 calc R . .
H26C H 0.0298 0.2082 -0.1506 0.046 Uiso 1 1 calc R . .
C27 C 0.42308(17) 0.92828(15) 0.14995(12) 0.0280(2) Uani 1 1 d . . .
H27A H 0.3811 0.9678 0.2236 0.042 Uiso 1 1 calc R . .
H27B H 0.3868 0.9829 0.0736 0.042 Uiso 1 1 calc R . .
H27C H 0.5601 0.9664 0.1845 0.042 Uiso 1 1 calc R . .

loop_
_atom_site_aniso_label
_atom_site_aniso_U_11
_atom_site_aniso_U_22
_atom_site_aniso_U_33
_atom_site_aniso_U_23
_atom_site_aniso_U_13
_atom_site_aniso_U_12
C11 0.0183(4) 0.0171(4) 0.0145(4) 0.0032(3) 0.0063(3) 0.0075(3)
C17 0.0203(4) 0.0253(5) 0.0146(5) 0.0050(4) 0.0081(3) 0.0105(4)
N17 0.0197(4) 0.0327(5) 0.0158(4) 0.0095(4) 0.0072(3) 0.0118(3)
O17 0.0213(4) 0.0535(5) 0.0165(4) 0.0144(4) 0.0098(3) 0.0129(3)
C12 0.0201(4) 0.0184(4) 0.0145(4) 0.0055(3) 0.0069(3) 0.0076(3)
C13 0.0192(4) 0.0170(4) 0.0174(5) 0.0047(4) 0.0050(3) 0.0063(3)
C14 0.0181(4) 0.0280(5) 0.0259(6) 0.0109(4) 0.0072(4) 0.0048(4)
C15 0.0236(5) 0.0333(6) 0.0272(6) 0.0174(5) 0.0100(4) 0.0053(4)
C16 0.0231(5) 0.0235(5) 0.0178(5) 0.0094(4) 0.0060(4) 0.0084(4)
C18 0.0184(4) 0.0232(5) 0.0241(5) 0.0102(4) 0.0033(4) 0.0055(4)
N21 0.0208(4) 0.0200(4) 0.0163(4) 0.0062(3) 0.0048(3) 0.0086(3)
N22 0.0230(4) 0.0209(4) 0.0144(4) 0.0057(3) 0.0066(3) 0.0097(3)
C23 0.0229(4) 0.0215(5) 0.0152(5) 0.0069(4) 0.0077(4) 0.0107(4)
C24 0.0245(5) 0.0273(5) 0.0152(5) 0.0067(4) 0.0089(4) 0.0130(4)
C25 0.0215(4) 0.0247(5) 0.0159(5) 0.0037(4) 0.0044(3) 0.0129(4)
C26 0.0320(6) 0.0290(6) 0.0280(6) -0.0024(5) 0.0061(5) 0.0151(5)
C27 0.0398(6) 0.0219(5) 0.0240(6) 0.0074(4) 0.0139(5) 0.0106(5)

loop_
_atom_type_symbol
_atom_type_description
_atom_type_scat_dispersion_real
_atom_type_scat_dispersion_imag
_atom_type_scat_source
C C 0.0033 0.0016 'International Tables Vol C Tables 4.2.6.8 and 6.1.1.4'
H H 0.0000 0.0000 'International Tables Vol C Tables 4.2.6.8 and 6.1.1.4'
N N 0.0061 0.0033 'International Tables Vol C Tables 4.2.6.8 and 6.1.1.4'
O O 0.0106 0.0060 'International Tables Vol C Tables 4.2.6.8 and 6.1.1.4'

loop_
_geom_angle_atom_site_label_1
_geom_angle_atom_site_label_2
_geom_angle_atom_site_label_3
_geom_angle
_geom_angle_site_symmetry_1
_geom_angle_site_symmetry_3
_geom_angle_publ_flag
C16 C11 C12 119.50(9) . . ?
C16 C11 C17 122.77(8) . . ?
C12 C11 C17 117.73(8) . . ?
O17 C17 N17 122.39(9) . . ?
O17 C17 C11 119.81(9) . . ?
N17 C17 C11 117.78(9) . . ?
C17 N17 H17A 116.3(8) . . ?
C17 N17 H17B 121.1(9) . . ?
H17A N17 H17B 117.4(12) . . ?
C13 C12 C11 120.74(9) . . ?
C13 C12 H12 119.6 . . ?
C11 C12 H12 119.6 . . ?
C12 C13 C14 119.23(9) . . ?
C12 C13 C18 122.40(9) . . ?
C14 C13 C18 118.37(9) . . ?
C15 C14 C13 120.33(9) . . ?
C15 C14 H14 119.8 . . ?
C13 C14 H14 119.8 . . ?
C14 C15 C16 120.31(10) . . ?
C14 C15 H15 119.8 . . ?
C16 C15 H15 119.8 . . ?
C15 C16 C11 119.89(9) . . ?
C15 C16 H16 120.1 . . ?
C11 C16 H16 120.1 . . ?
N21 C18 C13 113.60(8) . . ?
N21 C18 H18A 108.8 . . ?
C13 C18 H18A 108.8 . . ?
N21 C18 H18B 108.8 . . ?
C13 C18 H18B 108.8 . . ?
H18A C18 H18B 107.7 . . ?
C25 N21 N22 112.15(8) . . ?
C25 N21 C18 129.00(9) . . ?
N22 N21 C18 118.75(8) . . ?
C23 N22 N21 105.03(8) . . ?
N22 C23 C24 110.89(9) . . ?
N22 C23 C27 119.76(9) . . ?
C24 C23 C27 129.35(10) . . ?
C25 C24 C23 105.73(9) . . ?
C25 C24 H24 127.1 . . ?
C23 C24 H24 127.1 . . ?
N21 C25 C24 106.19(9) . . ?
N21 C25 C26 123.53(10) . . ?
C24 C25 C26 130.26(10) . . ?
C25 C26 H26A 109.5 . . ?
C25 C26 H26B 109.5 . . ?
H26A C26 H26B 109.5 . . ?
C25 C26 H26C 109.5 . . ?
H26A C26 H26C 109.5 . . ?
H26B C26 H26C 109.5 . . ?
C23 C27 H27A 109.5 . . ?
C23 C27 H27B 109.5 . . ?
H27A C27 H27B 109.5 . . ?
C23 C27 H27C 109.5 . . ?
H27A C27 H27C 109.5 . . ?
H27B C27 H27C 109.5 . . ?

loop_
_geom_bond_atom_site_label_1
_geom_bond_atom_site_label_2
_geom_bond_distance
_geom_bond_site_symmetry_2
_geom_bond_publ_flag
C11 C16 1.3902(13) . ?
C11 C12 1.3973(13) . ?
C11 C17 1.4999(13) . ?
C17 O17 1.2406(12) . ?
C17 N17 1.3380(13) . ?
N17 H17A 0.914(15) . ?
N17 H17B 0.921(14) . ?
C12 C13 1.3861(13) . ?
C12 H12 0.9500 . ?
C13 C14 1.3926(14) . ?
C13 C18 1.5152(13) . ?
C14 C15 1.3867(15) . ?
C14 H14 0.9500 . ?
C15 C16 1.3878(15) . ?
C15 H15 0.9500 . ?
C16 H16 0.9500 . ?
C18 N21 1.4501(13) . ?
C18 H18A 0.9900 . ?
C18 H18B 0.9900 . ?
N21 C25 1.3580(13) . ?
N21 N22 1.3604(12) . ?
N22 C23 1.3336(12) . ?
C23 C24 1.4051(14) . ?
C23 C27 1.4917(15) . ?
C24 C25 1.3775(15) . ?
C24 H24 0.9500 . ?
C25 C26 1.4878(15) . ?
C26 H26A 0.9800 . ?
C26 H26B 0.9800 . ?
C26 H26C 0.9800 . ?
C27 H27A 0.9800 . ?
C27 H27B 0.9800 . ?
C27 H27C 0.9800 . ?

loop_
_geom_hbond_atom_site_label_D
_geom_hbond_atom_site_label_H
_geom_hbond_atom_site_label_A
_geom_hbond_distance_DH
_geom_hbond_distance_HA
_geom_hbond_distance_DA
_geom_hbond_angle_DHA
_geom_hbond_site_symmetry_A
N17 H17A O17 0.914(15) 2.002(15) 2.9033(12) 168.4(12) 2_766
N17 H17B N22 0.921(14) 2.110(14) 2.9997(12) 161.9(12) 2_666

loop_
_geom_torsion_atom_site_label_1
_geom_torsion_atom_site_label_2
_geom_torsion_atom_site_label_3
_geom_torsion_atom_site_label_4
_geom_torsion
_geom_torsion_site_symmetry_1
_geom_torsion_site_symmetry_2
_geom_torsion_site_symmetry_3
_geom_torsion_site_symmetry_4
_geom_torsion_publ_flag
C16 C11 C17 O17 166.24(10) . . . . ?
C12 C11 C17 O17 -13.09(15) . . . . ?
C16 C11 C17 N17 -12.26(15) . . . . ?
C12 C11 C17 N17 168.41(9) . . . . ?
C16 C11 C12 C13 -0.08(15) . . . . ?
C17 C11 C12 C13 179.27(9) . . . . ?
C11 C12 C13 C14 0.87(15) . . . . ?
C11 C12 C13 C18 -179.14(9) . . . . ?
C12 C13 C14 C15 -1.25(16) . . . . ?
C18 C13 C14 C15 178.76(10) . . . . ?
C13 C14 C15 C16 0.85(18) . . . . ?
C14 C15 C16 C11 -0.05(18) . . . . ?
C12 C11 C16 C15 -0.33(15) . . . . ?
C17 C11 C16 C15 -179.65(10) . . . . ?
C12 C13 C18 N21 -16.25(14) . . . . ?
C14 C13 C18 N21 163.75(9) . . . . ?
C13 C18 N21 C25 101.40(12) . . . . ?
C13 C18 N21 N22 -74.61(11) . . . . ?
C25 N21 N22 C23 0.42(10) . . . . ?
C18 N21 N22 C23 177.07(8) . . . . ?
N21 N22 C23 C24 -0.36(10) . . . . ?
N21 N22 C23 C27 178.87(9) . . . . ?
N22 C23 C24 C25 0.18(11) . . . . ?
C27 C23 C24 C25 -178.95(10) . . . . ?
N22 N21 C25 C24 -0.31(11) . . . . ?
C18 N21 C25 C24 -176.54(9) . . . . ?
N22 N21 C25 C26 -178.80(9) . . . . ?
C18 N21 C25 C26 4.98(15) . . . . ?
C23 C24 C25 N21 0.08(10) . . . . ?
C23 C24 C25 C26 178.43(10) . . . . ?

loop_
_cod_related_entry_id
_cod_related_entry_database
_cod_related_entry_code
1 ChemSpider 21119834
